data_1514100
loop_
_publ_author_name
'Oswald, H. R.'
'Wampetich, M. J.'

_publ_section_title
;
 Die Kristallstrukturen von Mn5 O8 und Cd2 Mn3 O8
;
_journal_coden_ASTM HCACAV
_journal_name_full 'Helvetica Chimica Acta'
_journal_page_first 2023
_journal_page_last 2034
_journal_paper_doi 10.1002/hlca.19670500736
_journal_volume 50
_journal_year 1967
_chemical_formula_structural 'Mn5 O8'
_chemical_formula_sum 'Mn5 O8'
_chemical_name_systematic 'Manganese Oxide (5/8)'
_space_group_IT_number 12
_symmetry_Int_Tables_number 12
_symmetry_space_group_name_Hall '-C 2y'
_symmetry_space_group_name_H-M 'C 1 2/m 1'
_audit_creation_date 1986/09/25
_cell_angle_alpha 90.
_cell_angle_beta 109.41
_cell_angle_gamma 90.
_cell_formula_units_Z 2
_cell_length_a 10.347
_cell_length_b 5.724
_cell_length_c 4.852
_cell_volume 271.033
_refine_ls_R_factor_all 0.078
_cod_data_source_file 'data_Mn5O8melanie016956.cif'
_cod_data_source_block /var/www/cod/tmp/uploads/1395934974.2-D290F29E9218B844.cif
_cod_original_cell_volume 271.03
_cod_database_code 1514100

loop_
_symmetry_equiv_pos_site_id
_symmetry_equiv_pos_as_xyz
1 '-x, y, -z'
2 '-x, -y, -z'
3 'x, -y, z'
4 'x, y, z'
5 '-x+1/2, y+1/2, -z'
6 '-x+1/2, -y+1/2, -z'
7 'x+1/2, -y+1/2, z'
8 'x+1/2, y+1/2, z'

loop_
_atom_site_label
_atom_site_type_symbol
_atom_site_symmetry_multiplicity
_atom_site_Wyckoff_symbol
_atom_site_fract_x
_atom_site_fract_y
_atom_site_fract_z
_atom_site_occupancy
_atom_site_attached_hydrogens
_atom_site_B_iso_or_equiv
Mn1 Mn4+ 2 c 0 0 0.5 1. 0 1.1
Mn2 Mn4+ 4 g 0 0.262 0 1. 0 1.1
Mn3 Mn2+ 4 i 0.73 0 0.662 1. 0 1.2
O1 O2- 8 j 0.098 0.234 0.394 1. 0 1.4
O2 O2- 4 i 0.093 0 0.905 1. 0 1.4
O3 O2- 4 i 0.611 0 0.925 1. 0 1.4

loop_
_atom_type_symbol
_atom_type_oxidation_number
Mn2+ 2
Mn4+ 4
O2- -2
